data_1576773
loop_
_publ_author_name
'He, Zhanhui'
'Yang, Li'
'Zhou, Menghang'
'Zhong, Yue'
'Liu, Zheng'
'Zhang, Ziao'
'Xia, Feiyang'
'Deng, Xuezhe'
'Yan, Shuang'
'Xu, Cheng'
'Zhang, Cheng'
'Yin, Guodong'

_publ_section_title
;
 Rh(iii)-catalyzed heteroannular-selective heteroarylation of biaryls:
 facile access to heteroacenes with sulfur-embedded 5-7 ring topology.
;
_journal_issue 9
_journal_name_full 'Chemical science'
_journal_page_first 4594
_journal_page_last 4600
_journal_paper_doi 10.1039/d5sc08209a
_journal_volume 17
_journal_year 2026
_chemical_formula_moiety 'C20 H12 S2'
_chemical_formula_sum 'C20 H12 S2'
_chemical_formula_weight 316.42
_space_group_crystal_system triclinic
_space_group_IT_number 2
_space_group_name_Hall '-P 1'
_space_group_name_H-M_alt 'P -1'
_atom_sites_solution_hydrogens geom
_atom_sites_solution_primary dual
_audit_creation_date 2023-09-06
_audit_creation_method
;
Olex2 1.3-alpha
(compiled 2019.04.09 svn.r3586 for OlexSys, GUI svn.r5731)
;
_audit_update_record
;
2025-03-21 deposited with the CCDC.	2026-01-02 downloaded from the CCDC.
;
_cell_angle_alpha 106.545(4)
_cell_angle_beta 90.845(2)
_cell_angle_gamma 103.498(4)
_cell_formula_units_Z 4
_cell_length_a 9.7309(3)
_cell_length_b 11.2753(6)
_cell_length_c 14.8333(3)
_cell_measurement_reflns_used 6591
_cell_measurement_temperature 293(2)
_cell_measurement_theta_max 68.0550
_cell_measurement_theta_min 4.2150
_cell_volume 1511.25(11)
_computing_cell_refinement 'CrysAlisPro 1.171.39.46 (Rigaku OD, 2018)'
_computing_data_collection 'CrysAlisPro 1.171.39.46 (Rigaku OD, 2018)'
_computing_data_reduction 'CrysAlisPro 1.171.39.46 (Rigaku OD, 2018)'
_computing_molecular_graphics 'Olex2 (Dolomanov et al., 2009)'
_computing_publication_material 'Olex2 (Dolomanov et al., 2009)'
_computing_structure_refinement 'ShelXL (Sheldrick, 2015)'
_computing_structure_solution 'ShelXT (Sheldrick, 2015)'
_diffrn_ambient_temperature 293(2)
_diffrn_detector 'CCD plate'
_diffrn_detector_type HyPix3000
_diffrn_measured_fraction_theta_full 0.993
_diffrn_measured_fraction_theta_max 0.988
_diffrn_measurement_details
;
List of Runs (angles in degrees, time in seconds):

  # Type    Start    End  Width  t~exp~   \w     \q     \k     \f   Frames
#--------------------------------------------------------------------------
  1  \w     20.00  60.00   0.50    0.20    --   43.99 -43.00 -30.00   80
  2  \w     33.00 110.00   0.50    0.20    --   96.32 -33.00 -30.00  154
  3  \w     75.00 168.00   0.50    0.20    --   96.32  17.00 -30.00  186
  4  \w     78.00 104.00   0.50    0.20    --   43.99  32.00-120.00   52
  5  \w     82.00 107.00   0.50    0.20    --   43.99  20.00-129.00   50
  6  \w     95.00 144.00   0.50    0.20    --   96.32  20.00-129.00   98
  7  \w     61.00 111.00   0.50    0.20    --   43.99 138.00 -30.00  100
  8  \w    131.00 158.00   0.50    0.20    --   96.32  25.00  60.00   54
  9  \w     99.00 128.00   0.50    0.20    --   96.32  25.00  60.00   58
 10  \w     45.00  70.00   0.50    0.20    --   96.32 -20.00  62.00   50
 11  \w     13.00  51.00   0.50    0.20    --   43.99 -20.00  62.00   76
 12  \w     31.00  84.00   0.50    0.20    --   43.99  32.00  90.00  106
 13  \w     34.00 101.00   0.50    0.20    --   96.32 -33.00 120.00  134
 14  \w     41.00 127.00   0.50    0.20    --   96.32 -87.00 150.00  172
 15  \w     34.00 115.00   0.50    0.20    --   96.32 -59.00 150.00  162
 16  \w     30.00 113.00   0.50    0.20    --   96.32-117.00 150.00  166
 17  \w    -27.00   9.00   0.50    0.20    --   43.99 -20.00  62.00   72
 18  \w     -6.00  51.00   0.50    0.20    --   43.99-104.00   0.00  114
 19  \w    -22.00   9.00   0.50    0.20    --   43.99 -43.00 -30.00   62
 20  \w    -64.00 -38.00   0.50    0.20    --  -42.11 -20.00  62.00   52
 21  \w      0.00  25.00   0.50    0.20    --  -42.11  43.00 -60.00   50
 22  \w     27.00  73.00   0.50    0.20    --   43.99  20.00-129.00   92
 23  \w     36.00  98.00   0.50    0.20    --   96.32 -25.00-180.00  124
 24  \w     19.00  73.00   0.50    0.20    --   43.99-104.00-150.00  108
 25  \w    -42.00 -15.00   0.50    0.20    --  -42.11  20.00-129.00   54
 26  \w    -39.00 -14.00   0.50    0.20    --  -42.11  43.00 -60.00   50
 27  \w    -62.00  18.00   0.50    0.20    --  -42.11  77.00 -30.00  160
 28  \w    -61.00 -35.00   0.50    0.20    --  -94.45  59.00  30.00   52
 29  \w    -59.00 -27.00   0.50    0.20    --  -94.45  96.00  60.00   64
 30  \w    -91.00 -37.00   0.50    0.20    --  -42.11 138.00  60.00  108
 31  \w    -50.00 -21.00   0.50    0.20    --  -94.45  96.00 120.00   58
 32  \w    -97.00 -72.00   0.50    0.20    --  -42.11 -20.00  62.00   50
 33  \w   -109.00 -61.00   0.50    0.20    --  -94.45  25.00  90.00   96
 34  \w   -118.00 -26.00   0.50    0.20    --  -94.45  68.00 120.00  184
 35  \w   -108.00 -65.00   0.50    0.20    --  -94.45  96.00 120.00   86
 36  \w   -134.00 -76.00   0.50    0.20    --  -94.45 -20.00  62.00  116
 37  \w    -90.00 -65.00   0.50    0.20    --  -42.11-138.00 150.00   50
 38  \w   -102.00 -77.00   0.50    0.20    --  -42.11-138.00  30.00   50
 39  \w   -158.00 -70.00   0.50    0.20    --  -94.45 -68.00  30.00  176
 40  \w    -76.00 -37.00   0.50    0.20    --  -94.45  50.00 -30.00   78
 41  \w   -107.00 -79.00   0.50    0.20    --  -94.45  50.00 -30.00   56
 42  \w   -127.00 -53.00   0.50    0.20    --  -94.45 145.00 -90.00  148
 43  \w    -66.00 -41.00   0.50    0.20    --  -94.45 145.00 -60.00   50
 44  \w   -109.00 -65.00   0.50    0.20    --  -94.45 117.00-120.00   88
 45  \w    -98.00 -27.00   0.50    0.20    --  -94.45 117.00 -90.00  142
 46  \w    -93.00 -55.00   0.50    0.20    --  -94.45  20.00-129.00   76
 47  \w   -115.00 -90.00   0.50    0.20    --  -94.45 145.00 -60.00   50
 48  \w     76.00 102.00   0.50    0.20    --   43.99 138.00 120.00   52
;
_diffrn_measurement_device 'four-circle diffractometer'
_diffrn_measurement_device_type 'XtaLAB Synergy, Single source at home/near, HyPix3000'
_diffrn_measurement_method '\w scans'
_diffrn_orient_matrix_type 'CrysAlisPro convention (1999,Acta A55,543-557)'
_diffrn_orient_matrix_UB_11 0.0545915000
_diffrn_orient_matrix_UB_12 0.1460212000
_diffrn_orient_matrix_UB_13 0.0236382000
_diffrn_orient_matrix_UB_21 -0.1527867000
_diffrn_orient_matrix_UB_22 0.0113658000
_diffrn_orient_matrix_UB_23 -0.0152180000
_diffrn_orient_matrix_UB_31 -0.0196713000
_diffrn_orient_matrix_UB_32 0.0139392000
_diffrn_orient_matrix_UB_33 0.1050616000
_diffrn_radiation_monochromator mirror
_diffrn_radiation_probe x-ray
_diffrn_radiation_type 'Cu K\a'
_diffrn_radiation_wavelength 1.54184
_diffrn_reflns_av_unetI/netI 0.0201
_diffrn_reflns_Laue_measured_fraction_full 0.993
_diffrn_reflns_Laue_measured_fraction_max 0.988
_diffrn_reflns_limit_h_max 11
_diffrn_reflns_limit_h_min -11
_diffrn_reflns_limit_k_max 13
_diffrn_reflns_limit_k_min -13
_diffrn_reflns_limit_l_max 17
_diffrn_reflns_limit_l_min -17
_diffrn_reflns_number 9924
_diffrn_reflns_point_group_measured_fraction_full 0.993
_diffrn_reflns_point_group_measured_fraction_max 0.988
_diffrn_reflns_theta_full 67.684
_diffrn_reflns_theta_max 68.233
_diffrn_reflns_theta_min 4.222
_diffrn_source 'micro-focus sealed X-ray tube'
_diffrn_source_type 'PhotonJet (Cu) X-ray Source'
_exptl_absorpt_coefficient_mu 3.109
_exptl_absorpt_correction_T_max 1.00000
_exptl_absorpt_correction_T_min 0.81039
_exptl_absorpt_correction_type multi-scan
_exptl_absorpt_process_details
;
CrysAlisPro 1.171.39.46 (Rigaku Oxford Diffraction, 2018)
Empirical absorption correction using spherical harmonics,
 implemented in SCALE3 ABSPACK scaling algorithm.
;
_exptl_crystal_colour 'clear light yellow'
_exptl_crystal_colour_lustre clear
_exptl_crystal_colour_modifier light
_exptl_crystal_colour_primary yellow
_exptl_crystal_density_diffrn 1.391
_exptl_crystal_description plate
_exptl_crystal_F_000 656
_exptl_crystal_size_max 0.3
_exptl_crystal_size_mid 0.25
_exptl_crystal_size_min 0.06
_refine_diff_density_max 0.957
_refine_diff_density_min -0.641
_refine_diff_density_rms 0.105
_refine_ls_extinction_method none
_refine_ls_goodness_of_fit_ref 1.270
_refine_ls_hydrogen_treatment constr
_refine_ls_matrix_type full
_refine_ls_number_parameters 398
_refine_ls_number_reflns 9924
_refine_ls_number_restraints 0
_refine_ls_restrained_S_all 1.270
_refine_ls_R_factor_all 0.1036
_refine_ls_R_factor_gt 0.0993
_refine_ls_shift/su_max 0.000
_refine_ls_shift/su_mean 0.000
_refine_ls_structure_factor_coef Fsqd
_refine_ls_weighting_details 'w=1/[\s^2^(Fo^2^)+(0.2000P)^2^] where P=(Fo^2^+2Fc^2^)/3'
_refine_ls_weighting_scheme calc
_refine_ls_wR_factor_gt 0.2737
_refine_ls_wR_factor_ref 0.2849
_reflns_Friedel_coverage 0.000
_reflns_number_gt 8718
_reflns_number_total 9924
_reflns_threshold_expression 'I > 2\s(I)'
_twin_special_details
;
Component 2 rotated by 179.9885\% 
 around [0.00 1.00 -0.00] (reciprocal) or [0.26 0.94 0.21] (direct)
;
_cod_data_source_file d5sc08209a2.cif
_cod_data_source_block l-1_twin1_hklf4
_cod_original_cell_volume 1511.24(11)
_cod_database_code 1576773
_shelx_shelxl_version_number 2018/3
_shelx_space_group_comment
;
The symmetry employed for this shelxl refinement is uniquely defined
by the following loop, which should always be used as a source of
symmetry information in preference to the above space-group names.
They are only intended as comments.
;
_shelx_estimated_absorpt_t_max 0.835
_shelx_estimated_absorpt_t_min 0.456
_olex2_refinement_description
;
1. Twinned data refinement
 Scales: 0.552(2)
 0.448(2)
2. Fixed Uiso
 At 1.2 times of:
  All C(H) groups
3.a Aromatic/amide H refined with riding coordinates:
 C2(H2), C3(H3), C4(H4), C5(H5), C10(H10), C11(H11), C12(H12), C13(H13),
 C16(H16), C17(H17), C18(H18), C19(H19), C22(H22), C23(H23), C24(H24), C25(H25),
  C30(H30), C31(H31), C32(H32), C33(H33), C36(H36), C37(H37), C38(H38), C39(H39)
;
_olex2_submission_special_instructions 'No special instructions were received'
_oxdiff_exptl_absorpt_empirical_details
;
Empirical correction (ABSPACK) includes:
- Absorption correction using spherical harmonics
- Frame scaling
;
_oxdiff_exptl_absorpt_empirical_full_max 1.659
_oxdiff_exptl_absorpt_empirical_full_min 0.348
_oxdiff_twin_integration_method simultaneous
_oxdiff_twin_items 2

loop_
_space_group_symop_operation_xyz
'x, y, z'
'-x, -y, -z'

loop_
_atom_site_label
_atom_site_type_symbol
_atom_site_fract_x
_atom_site_fract_y
_atom_site_fract_z
_atom_site_U_iso_or_equiv
_atom_site_adp_type
_atom_site_occupancy
_atom_site_site_symmetry_order
_atom_site_calc_flag
_atom_site_refinement_flags_posn
_atom_site_refinement_flags_adp
_atom_site_refinement_flags_occupancy
_atom_site_disorder_assembly
_atom_site_disorder_group
S1 S 0.21651(10) 0.57852(8) 0.51744(6) 0.0459(3) Uani 1 1 d . . . . .
S2 S 0.35611(12) 0.57074(9) 0.24416(6) 0.0514(3) Uani 1 1 d . . . . .
C1 C 0.2943(4) 0.4517(3) 0.4750(2) 0.0405(8) Uani 1 1 d . . . . .
C2 C 0.3112(4) 0.3614(3) 0.5194(3) 0.0492(9) Uani 1 1 d . . . . .
H2 H 0.277377 0.363392 0.577988 0.059 Uiso 1 1 calc R . . . .
C3 C 0.3787(5) 0.2702(4) 0.4747(3) 0.0526(10) Uani 1 1 d . . . . .
H3 H 0.391165 0.209759 0.503579 0.063 Uiso 1 1 calc R . . . .
C4 C 0.4289(4) 0.2661(3) 0.3871(3) 0.0508(9) Uani 1 1 d . . . . .
H4 H 0.473786 0.202635 0.357907 0.061 Uiso 1 1 calc R . . . .
C5 C 0.4133(4) 0.3543(3) 0.3427(3) 0.0462(8) Uani 1 1 d . . . . .
H5 H 0.448128 0.351449 0.284272 0.055 Uiso 1 1 calc R . . . .
C6 C 0.3444(4) 0.4486(3) 0.3867(2) 0.0383(7) Uani 1 1 d . . . . .
C7 C 0.3173(4) 0.5514(3) 0.3550(2) 0.0392(7) Uani 1 1 d . . . . .
C8 C 0.2497(4) 0.6272(3) 0.4168(2) 0.0400(7) Uani 1 1 d . . . . .
C9 C 0.2034(4) 0.7376(3) 0.4060(2) 0.0404(7) Uani 1 1 d . . . . .
C10 C 0.0714(4) 0.7537(3) 0.4355(3) 0.0476(8) Uani 1 1 d . . . . .
H10 H 0.017934 0.696423 0.463581 0.057 Uiso 1 1 calc R . . . .
C11 C 0.0184(5) 0.8518(4) 0.4240(3) 0.0581(10) Uani 1 1 d . . . . .
H11 H -0.069744 0.860530 0.444073 0.070 Uiso 1 1 calc R . . . .
C12 C 0.0974(5) 0.9374(4) 0.3823(3) 0.0574(10) Uani 1 1 d . . . . .
H12 H 0.061360 1.002786 0.372811 0.069 Uiso 1 1 calc R . . . .
C13 C 0.2298(5) 0.9257(4) 0.3548(3) 0.0517(9) Uani 1 1 d . . . . .
H13 H 0.282980 0.985219 0.328425 0.062 Uiso 1 1 calc R . . . .
C14 C 0.2859(4) 0.8264(3) 0.3656(2) 0.0426(8) Uani 1 1 d . . . . .
C15 C 0.4345(4) 0.8291(3) 0.3400(3) 0.0431(8) Uani 1 1 d . . . . .
C16 C 0.5378(5) 0.9450(4) 0.3712(3) 0.0545(10) Uani 1 1 d . . . . .
H16 H 0.513730 1.015979 0.410908 0.065 Uiso 1 1 calc R . . . .
C17 C 0.6748(5) 0.9568(5) 0.3444(4) 0.0651(12) Uani 1 1 d . . . . .
H17 H 0.741546 1.034764 0.366132 0.078 Uiso 1 1 calc R . . . .
C18 C 0.7120(5) 0.8524(5) 0.2854(4) 0.0703(13) Uani 1 1 d . . . . .
H18 H 0.803062 0.860422 0.265675 0.084 Uiso 1 1 calc R . . . .
C19 C 0.6138(5) 0.7363(4) 0.2558(3) 0.0610(11) Uani 1 1 d . . . . .
H19 H 0.639825 0.665759 0.217114 0.073 Uiso 1 1 calc R . . . .
C20 C 0.4758(4) 0.7231(4) 0.2832(3) 0.0461(8) Uani 1 1 d . . . . .
S3 S 0.32772(11) 0.58755(10) 1.02074(7) 0.0558(4) Uani 1 1 d . . . . .
S4 S 0.18843(12) 0.55422(9) 0.73810(6) 0.0512(3) Uani 1 1 d . . . . .
C21 C 0.1838(4) 0.4560(4) 0.9788(3) 0.0477(8) Uani 1 1 d . . . . .
C22 C 0.1178(5) 0.3715(4) 1.0270(3) 0.0613(11) Uani 1 1 d . . . . .
H22 H 0.151150 0.380885 1.088381 0.074 Uiso 1 1 calc R . . . .
C23 C 0.0032(6) 0.2746(4) 0.9825(3) 0.0652(12) Uani 1 1 d . . . . .
H23 H -0.041598 0.217272 1.013593 0.078 Uiso 1 1 calc R . . . .
C24 C -0.0465(5) 0.2613(4) 0.8907(3) 0.0619(11) Uani 1 1 d . . . . .
H24 H -0.124618 0.194904 0.861528 0.074 Uiso 1 1 calc R . . . .
C25 C 0.0166(5) 0.3436(4) 0.8422(3) 0.0528(9) Uani 1 1 d . . . . .
H25 H -0.017975 0.333603 0.780960 0.063 Uiso 1 1 calc R . . . .
C26 C 0.1340(4) 0.4428(3) 0.8868(3) 0.0438(8) Uani 1 1 d . . . . .
C27 C 0.2166(4) 0.5418(3) 0.8518(2) 0.0420(8) Uani 1 1 d . . . . .
C28 C 0.3221(4) 0.6244(4) 0.9150(3) 0.0454(8) Uani 1 1 d . . . . .
C29 C 0.4257(4) 0.7353(4) 0.9016(2) 0.0466(8) Uani 1 1 d . . . . .
C30 C 0.5678(4) 0.7549(4) 0.9330(3) 0.0604(11) Uani 1 1 d . . . . .
H30 H 0.593462 0.699075 0.961769 0.072 Uiso 1 1 calc R . . . .
C31 C 0.6701(5) 0.8557(5) 0.9219(3) 0.0720(13) Uani 1 1 d . . . . .
H31 H 0.764418 0.866970 0.942314 0.086 Uiso 1 1 calc R . . . .
C32 C 0.6327(5) 0.9397(5) 0.8804(4) 0.0734(14) Uani 1 1 d . . . . .
H32 H 0.701708 1.008101 0.873159 0.088 Uiso 1 1 calc R . . . .
C33 C 0.4936(5) 0.9228(4) 0.8498(3) 0.0641(12) Uani 1 1 d . . . . .
H33 H 0.470032 0.980873 0.822402 0.077 Uiso 1 1 calc R . . . .
C34 C 0.3859(4) 0.8203(4) 0.8586(3) 0.0479(9) Uani 1 1 d . . . . .
C35 C 0.2380(4) 0.8141(3) 0.8267(3) 0.0458(8) Uani 1 1 d . . . . .
C36 C 0.1909(5) 0.9260(4) 0.8502(3) 0.0577(10) Uani 1 1 d . . . . .
H36 H 0.251091 1.001181 0.888067 0.069 Uiso 1 1 calc R . . . .
C37 C 0.0567(6) 0.9283(5) 0.8186(4) 0.0731(14) Uani 1 1 d . . . . .
H37 H 0.027529 1.004008 0.836338 0.088 Uiso 1 1 calc R . . . .
C38 C -0.0334(6) 0.8184(5) 0.7610(4) 0.0718(13) Uani 1 1 d . . . . .
H38 H -0.122061 0.820125 0.737966 0.086 Uiso 1 1 calc R . . . .
C39 C 0.0093(5) 0.7060(4) 0.7378(3) 0.0589(10) Uani 1 1 d . . . . .
H39 H -0.051591 0.631447 0.699548 0.071 Uiso 1 1 calc R . . . .
C40 C 0.1418(4) 0.7028(3) 0.7707(3) 0.0460(8) Uani 1 1 d . . . . .

loop_
_atom_site_aniso_label
_atom_site_aniso_U_11
_atom_site_aniso_U_22
_atom_site_aniso_U_33
_atom_site_aniso_U_23
_atom_site_aniso_U_13
_atom_site_aniso_U_12
S1 0.0539(6) 0.0476(6) 0.0435(5) 0.0183(4) 0.0171(4) 0.0198(4)
S2 0.0734(7) 0.0431(6) 0.0373(5) 0.0117(4) 0.0132(4) 0.0134(4)
C1 0.0407(17) 0.0380(18) 0.0433(18) 0.0135(14) 0.0057(14) 0.0084(13)
C2 0.058(2) 0.045(2) 0.048(2) 0.0192(16) 0.0077(17) 0.0134(16)
C3 0.062(2) 0.0407(19) 0.058(2) 0.0191(17) 0.0025(19) 0.0139(17)
C4 0.055(2) 0.0343(18) 0.061(2) 0.0093(16) 0.0041(18) 0.0132(15)
C5 0.052(2) 0.0386(18) 0.0461(19) 0.0084(15) 0.0105(16) 0.0130(15)
C6 0.0393(16) 0.0329(16) 0.0413(17) 0.0106(13) 0.0026(14) 0.0066(13)
C7 0.0445(17) 0.0354(16) 0.0385(17) 0.0131(14) 0.0066(14) 0.0084(13)
C8 0.0418(17) 0.0389(17) 0.0394(17) 0.0120(14) 0.0042(14) 0.0096(14)
C9 0.0415(18) 0.0381(17) 0.0416(17) 0.0104(14) 0.0035(14) 0.0116(13)
C10 0.0439(19) 0.047(2) 0.054(2) 0.0159(17) 0.0103(16) 0.0154(15)
C11 0.056(2) 0.055(2) 0.065(2) 0.0108(19) 0.013(2) 0.0254(19)
C12 0.063(2) 0.046(2) 0.069(3) 0.0171(19) 0.006(2) 0.0251(18)
C13 0.062(2) 0.042(2) 0.053(2) 0.0153(17) 0.0056(18) 0.0164(17)
C14 0.0468(19) 0.0391(18) 0.0427(18) 0.0116(14) 0.0044(15) 0.0130(14)
C15 0.0467(19) 0.0415(18) 0.0439(18) 0.0173(15) 0.0070(15) 0.0105(15)
C16 0.057(2) 0.047(2) 0.063(2) 0.0249(19) 0.0056(19) 0.0086(17)
C17 0.051(2) 0.062(3) 0.083(3) 0.037(2) 0.002(2) -0.0022(19)
C18 0.055(2) 0.081(3) 0.090(3) 0.046(3) 0.019(2) 0.018(2)
C19 0.063(3) 0.069(3) 0.067(3) 0.035(2) 0.025(2) 0.026(2)
C20 0.052(2) 0.049(2) 0.0443(18) 0.0227(16) 0.0128(16) 0.0156(16)
S3 0.0547(6) 0.0676(7) 0.0462(6) 0.0247(5) 0.0029(4) 0.0077(5)
S4 0.0712(7) 0.0440(6) 0.0358(5) 0.0082(4) 0.0061(4) 0.0133(4)
C21 0.050(2) 0.051(2) 0.0468(19) 0.0170(16) 0.0122(16) 0.0167(16)
C22 0.068(3) 0.065(3) 0.059(2) 0.031(2) 0.018(2) 0.017(2)
C23 0.078(3) 0.054(2) 0.071(3) 0.030(2) 0.027(2) 0.014(2)
C24 0.064(3) 0.045(2) 0.071(3) 0.014(2) 0.017(2) 0.0046(18)
C25 0.060(2) 0.044(2) 0.052(2) 0.0111(17) 0.0086(18) 0.0102(17)
C26 0.0485(19) 0.0389(18) 0.0463(19) 0.0131(15) 0.0130(15) 0.0140(15)
C27 0.0472(19) 0.0416(18) 0.0385(17) 0.0109(14) 0.0100(14) 0.0142(15)
C28 0.0470(19) 0.048(2) 0.0434(18) 0.0146(16) 0.0126(15) 0.0149(16)
C29 0.0428(18) 0.052(2) 0.0403(18) 0.0121(16) 0.0097(15) 0.0052(15)
C30 0.048(2) 0.079(3) 0.052(2) 0.018(2) 0.0067(18) 0.014(2)
C31 0.047(2) 0.091(3) 0.064(3) 0.020(3) 0.002(2) -0.005(2)
C32 0.060(3) 0.074(3) 0.071(3) 0.023(3) 0.009(2) -0.014(2)
C33 0.068(3) 0.058(2) 0.057(2) 0.019(2) 0.006(2) -0.007(2)
C34 0.050(2) 0.050(2) 0.0381(18) 0.0118(16) 0.0097(15) 0.0033(16)
C35 0.053(2) 0.0434(19) 0.0420(18) 0.0159(15) 0.0141(15) 0.0098(15)
C36 0.072(3) 0.046(2) 0.056(2) 0.0184(18) 0.018(2) 0.0127(19)
C37 0.081(3) 0.064(3) 0.093(4) 0.038(3) 0.030(3) 0.033(3)
C38 0.056(3) 0.078(3) 0.093(4) 0.040(3) 0.013(2) 0.021(2)
C39 0.057(2) 0.058(2) 0.064(3) 0.025(2) 0.005(2) 0.0096(19)
C40 0.050(2) 0.046(2) 0.0434(18) 0.0179(16) 0.0108(15) 0.0087(16)

loop_
_atom_type_symbol
_atom_type_description
_atom_type_scat_dispersion_real
_atom_type_scat_dispersion_imag
_atom_type_scat_source
C C 0.0181 0.0091 'International Tables Vol C Tables 4.2.6.8 and 6.1.1.4'
H H 0.0000 0.0000 'International Tables Vol C Tables 4.2.6.8 and 6.1.1.4'
S S 0.3331 0.5567 'International Tables Vol C Tables 4.2.6.8 and 6.1.1.4'

loop_
_geom_angle_atom_site_label_1
_geom_angle_atom_site_label_2
_geom_angle_atom_site_label_3
_geom_angle
_geom_angle_site_symmetry_1
_geom_angle_site_symmetry_3
_geom_angle_publ_flag
C1 S1 C8 91.51(16) . . ?
C7 S2 C20 98.26(16) . . ?
C2 C1 S1 127.5(3) . . ?
C6 C1 S1 111.6(2) . . ?
C6 C1 C2 120.9(3) . . ?
C1 C2 H2 120.8 . . ?
C3 C2 C1 118.4(4) . . ?
C3 C2 H2 120.8 . . ?
C2 C3 H3 119.4 . . ?
C2 C3 C4 121.2(3) . . ?
C4 C3 H3 119.4 . . ?
C3 C4 H4 119.5 . . ?
C5 C4 C3 121.0(4) . . ?
C5 C4 H4 119.5 . . ?
C4 C5 H5 120.5 . . ?
C4 C5 C6 119.0(4) . . ?
C6 C5 H5 120.5 . . ?
C1 C6 C5 119.4(3) . . ?
C1 C6 C7 111.4(3) . . ?
C5 C6 C7 129.1(3) . . ?
C6 C7 S2 123.7(3) . . ?
C8 C7 S2 122.8(3) . . ?
C8 C7 C6 113.3(3) . . ?
C7 C8 S1 112.2(3) . . ?
C7 C8 C9 127.6(3) . . ?
C9 C8 S1 120.2(3) . . ?
C10 C9 C8 118.5(3) . . ?
C10 C9 C14 119.0(3) . . ?
C14 C9 C8 122.4(3) . . ?
C9 C10 H10 119.1 . . ?
C11 C10 C9 121.8(4) . . ?
C11 C10 H10 119.1 . . ?
C10 C11 H11 120.3 . . ?
C10 C11 C12 119.4(4) . . ?
C12 C11 H11 120.3 . . ?
C11 C12 H12 120.0 . . ?
C13 C12 C11 120.0(4) . . ?
C13 C12 H12 120.0 . . ?
C12 C13 H13 119.2 . . ?
C12 C13 C14 121.7(4) . . ?
C14 C13 H13 119.2 . . ?
C9 C14 C15 124.9(3) . . ?
C13 C14 C9 118.1(4) . . ?
C13 C14 C15 116.8(3) . . ?
C16 C15 C14 118.6(3) . . ?
C20 C15 C14 123.7(3) . . ?
C20 C15 C16 117.6(4) . . ?
C15 C16 H16 119.1 . . ?
C17 C16 C15 121.7(4) . . ?
C17 C16 H16 119.1 . . ?
C16 C17 H17 120.1 . . ?
C18 C17 C16 119.8(4) . . ?
C18 C17 H17 120.1 . . ?
C17 C18 H18 120.1 . . ?
C19 C18 C17 119.8(4) . . ?
C19 C18 H18 120.1 . . ?
C18 C19 H19 119.6 . . ?
C18 C19 C20 120.9(4) . . ?
C20 C19 H19 119.6 . . ?
C15 C20 S2 121.4(3) . . ?
C19 C20 S2 118.5(3) . . ?
C19 C20 C15 120.2(4) . . ?
C28 S3 C21 91.29(18) . . ?
C27 S4 C40 98.12(16) . . ?
C22 C21 S3 127.4(3) . . ?
C26 C21 S3 111.7(3) . . ?
C26 C21 C22 120.9(4) . . ?
C21 C22 H22 120.6 . . ?
C23 C22 C21 118.8(4) . . ?
C23 C22 H22 120.6 . . ?
C22 C23 H23 119.8 . . ?
C22 C23 C24 120.3(4) . . ?
C24 C23 H23 119.8 . . ?
C23 C24 H24 119.1 . . ?
C25 C24 C23 121.7(4) . . ?
C25 C24 H24 119.1 . . ?
C24 C25 H25 120.7 . . ?
C24 C25 C26 118.5(4) . . ?
C26 C25 H25 120.7 . . ?
C21 C26 C25 119.7(4) . . ?
C21 C26 C27 111.2(3) . . ?
C25 C26 C27 129.1(4) . . ?
C26 C27 S4 124.4(3) . . ?
C28 C27 S4 122.3(3) . . ?
C28 C27 C26 113.3(3) . . ?
C27 C28 S3 112.5(3) . . ?
C27 C28 C29 127.0(4) . . ?
C29 C28 S3 120.5(3) . . ?
C30 C29 C28 117.9(4) . . ?
C30 C29 C34 119.8(4) . . ?
C34 C29 C28 122.3(3) . . ?
C29 C30 H30 119.5 . . ?
C31 C30 C29 120.9(4) . . ?
C31 C30 H30 119.5 . . ?
C30 C31 H31 120.1 . . ?
C30 C31 C32 119.8(4) . . ?
C32 C31 H31 120.1 . . ?
C31 C32 H32 119.9 . . ?
C33 C32 C31 120.2(4) . . ?
C33 C32 H32 119.9 . . ?
C32 C33 H33 119.0 . . ?
C32 C33 C34 121.9(5) . . ?
C34 C33 H33 119.0 . . ?
C29 C34 C35 125.2(3) . . ?
C33 C34 C29 117.3(4) . . ?
C33 C34 C35 117.4(4) . . ?
C36 C35 C34 118.9(4) . . ?
C36 C35 C40 116.7(4) . . ?
C40 C35 C34 124.4(3) . . ?
C35 C36 H36 119.0 . . ?
C37 C36 C35 121.9(4) . . ?
C37 C36 H36 119.0 . . ?
C36 C37 H37 120.0 . . ?
C38 C37 C36 120.0(4) . . ?
C38 C37 H37 120.0 . . ?
C37 C38 H38 120.3 . . ?
C39 C38 C37 119.4(5) . . ?
C39 C38 H38 120.3 . . ?
C38 C39 H39 119.7 . . ?
C38 C39 C40 120.7(4) . . ?
C40 C39 H39 119.7 . . ?
C35 C40 S4 120.8(3) . . ?
C39 C40 S4 117.9(3) . . ?
C39 C40 C35 121.3(4) . . ?

loop_
_geom_bond_atom_site_label_1
_geom_bond_atom_site_label_2
_geom_bond_distance
_geom_bond_site_symmetry_2
_geom_bond_publ_flag
S1 C1 1.738(3) . ?
S1 C8 1.741(3) . ?
S2 C7 1.754(3) . ?
S2 C20 1.768(4) . ?
C1 C2 1.398(5) . ?
C1 C6 1.398(5) . ?
C2 H2 0.9300 . ?
C2 C3 1.367(6) . ?
C3 H3 0.9300 . ?
C3 C4 1.388(6) . ?
C4 H4 0.9300 . ?
C4 C5 1.373(5) . ?
C5 H5 0.9300 . ?
C5 C6 1.398(5) . ?
C6 C7 1.444(5) . ?
C7 C8 1.356(5) . ?
C8 C9 1.467(5) . ?
C9 C10 1.398(5) . ?
C9 C14 1.410(5) . ?
C10 H10 0.9300 . ?
C10 C11 1.374(5) . ?
C11 H11 0.9300 . ?
C11 C12 1.382(6) . ?
C12 H12 0.9300 . ?
C12 C13 1.381(6) . ?
C13 H13 0.9300 . ?
C13 C14 1.401(5) . ?
C14 C15 1.496(5) . ?
C15 C16 1.400(5) . ?
C15 C20 1.400(5) . ?
C16 H16 0.9300 . ?
C16 C17 1.384(6) . ?
C17 H17 0.9300 . ?
C17 C18 1.380(7) . ?
C18 H18 0.9300 . ?
C18 C19 1.376(7) . ?
C19 H19 0.9300 . ?
C19 C20 1.396(6) . ?
S3 C21 1.740(4) . ?
S3 C28 1.736(4) . ?
S4 C27 1.755(4) . ?
S4 C40 1.774(4) . ?
C21 C22 1.397(5) . ?
C21 C26 1.396(5) . ?
C22 H22 0.9300 . ?
C22 C23 1.368(7) . ?
C23 H23 0.9300 . ?
C23 C24 1.393(7) . ?
C24 H24 0.9300 . ?
C24 C25 1.373(6) . ?
C25 H25 0.9300 . ?
C25 C26 1.398(5) . ?
C26 C27 1.444(5) . ?
C27 C28 1.352(6) . ?
C28 C29 1.476(5) . ?
C29 C30 1.400(6) . ?
C29 C34 1.410(6) . ?
C30 H30 0.9300 . ?
C30 C31 1.375(6) . ?
C31 H31 0.9300 . ?
C31 C32 1.377(8) . ?
C32 H32 0.9300 . ?
C32 C33 1.373(7) . ?
C33 H33 0.9300 . ?
C33 C34 1.406(5) . ?
C34 C35 1.488(6) . ?
C35 C36 1.395(6) . ?
C35 C40 1.405(5) . ?
C36 H36 0.9300 . ?
C36 C37 1.390(7) . ?
C37 H37 0.9300 . ?
C37 C38 1.379(8) . ?
C38 H38 0.9300 . ?
C38 C39 1.378(7) . ?
C39 H39 0.9300 . ?
C39 C40 1.385(6) . ?

loop_
_geom_torsion_atom_site_label_1
_geom_torsion_atom_site_label_2
_geom_torsion_atom_site_label_3
_geom_torsion_atom_site_label_4
_geom_torsion
_geom_torsion_site_symmetry_1
_geom_torsion_site_symmetry_2
_geom_torsion_site_symmetry_3
_geom_torsion_site_symmetry_4
_geom_torsion_publ_flag
S1 C1 C2 C3 -178.5(3) . . . . ?
S1 C1 C6 C5 178.5(3) . . . . ?
S1 C1 C6 C7 -0.2(4) . . . . ?
S1 C8 C9 C10 -39.6(4) . . . . ?
S1 C8 C9 C14 141.6(3) . . . . ?
S2 C7 C8 S1 176.28(19) . . . . ?
S2 C7 C8 C9 -2.7(5) . . . . ?
C1 S1 C8 C7 -0.5(3) . . . . ?
C1 S1 C8 C9 178.6(3) . . . . ?
C1 C2 C3 C4 -0.3(6) . . . . ?
C1 C6 C7 S2 -175.9(3) . . . . ?
C1 C6 C7 C8 -0.2(4) . . . . ?
C2 C1 C6 C5 -0.5(5) . . . . ?
C2 C1 C6 C7 -179.2(3) . . . . ?
C2 C3 C4 C5 0.5(6) . . . . ?
C3 C4 C5 C6 -0.6(6) . . . . ?
C4 C5 C6 C1 0.6(5) . . . . ?
C4 C5 C6 C7 179.1(4) . . . . ?
C5 C6 C7 S2 5.5(5) . . . . ?
C5 C6 C7 C8 -178.8(3) . . . . ?
C6 C1 C2 C3 0.3(6) . . . . ?
C6 C7 C8 S1 0.5(4) . . . . ?
C6 C7 C8 C9 -178.5(3) . . . . ?
C7 S2 C20 C15 -59.5(3) . . . . ?
C7 S2 C20 C19 120.7(3) . . . . ?
C7 C8 C9 C10 139.3(4) . . . . ?
C7 C8 C9 C14 -39.5(5) . . . . ?
C8 S1 C1 C2 179.3(3) . . . . ?
C8 S1 C1 C6 0.4(3) . . . . ?
C8 C9 C10 C11 -177.3(4) . . . . ?
C8 C9 C14 C13 177.4(3) . . . . ?
C8 C9 C14 C15 -7.8(5) . . . . ?
C9 C10 C11 C12 -0.1(6) . . . . ?
C9 C14 C15 C16 -129.9(4) . . . . ?
C9 C14 C15 C20 52.8(5) . . . . ?
C10 C9 C14 C13 -1.4(5) . . . . ?
C10 C9 C14 C15 173.4(3) . . . . ?
C10 C11 C12 C13 -1.6(7) . . . . ?
C11 C12 C13 C14 1.8(7) . . . . ?
C12 C13 C14 C9 -0.2(6) . . . . ?
C12 C13 C14 C15 -175.5(4) . . . . ?
C13 C14 C15 C16 45.0(5) . . . . ?
C13 C14 C15 C20 -132.3(4) . . . . ?
C14 C9 C10 C11 1.6(6) . . . . ?
C14 C15 C16 C17 -175.1(4) . . . . ?
C14 C15 C20 S2 -5.4(5) . . . . ?
C14 C15 C20 C19 174.4(4) . . . . ?
C15 C16 C17 C18 0.1(7) . . . . ?
C16 C15 C20 S2 177.2(3) . . . . ?
C16 C15 C20 C19 -3.0(6) . . . . ?
C16 C17 C18 C19 -2.0(7) . . . . ?
C17 C18 C19 C20 1.3(7) . . . . ?
C18 C19 C20 S2 -179.0(3) . . . . ?
C18 C19 C20 C15 1.2(6) . . . . ?
C20 S2 C7 C6 -119.9(3) . . . . ?
C20 S2 C7 C8 64.7(3) . . . . ?
C20 C15 C16 C17 2.4(6) . . . . ?
S3 C21 C22 C23 178.6(4) . . . . ?
S3 C21 C26 C25 -178.7(3) . . . . ?
S3 C21 C26 C27 0.3(4) . . . . ?
S3 C28 C29 C30 43.3(5) . . . . ?
S3 C28 C29 C34 -136.8(3) . . . . ?
S4 C27 C28 S3 -178.66(19) . . . . ?
S4 C27 C28 C29 1.1(6) . . . . ?
C21 S3 C28 C27 0.2(3) . . . . ?
C21 S3 C28 C29 -179.5(3) . . . . ?
C21 C22 C23 C24 -0.3(7) . . . . ?
C21 C26 C27 S4 178.4(3) . . . . ?
C21 C26 C27 C28 -0.2(5) . . . . ?
C22 C21 C26 C25 -0.1(6) . . . . ?
C22 C21 C26 C27 179.0(3) . . . . ?
C22 C23 C24 C25 0.1(7) . . . . ?
C23 C24 C25 C26 0.1(7) . . . . ?
C24 C25 C26 C21 -0.1(6) . . . . ?
C24 C25 C26 C27 -179.0(4) . . . . ?
C25 C26 C27 S4 -2.7(6) . . . . ?
C25 C26 C27 C28 178.7(4) . . . . ?
C26 C21 C22 C23 0.2(6) . . . . ?
C26 C27 C28 S3 -0.1(4) . . . . ?
C26 C27 C28 C29 179.7(3) . . . . ?
C27 S4 C40 C35 61.1(3) . . . . ?
C27 S4 C40 C39 -120.2(3) . . . . ?
C27 C28 C29 C30 -136.4(4) . . . . ?
C27 C28 C29 C34 43.5(6) . . . . ?
C28 S3 C21 C22 -178.9(4) . . . . ?
C28 S3 C21 C26 -0.3(3) . . . . ?
C28 C29 C30 C31 179.4(4) . . . . ?
C28 C29 C34 C33 179.8(4) . . . . ?
C28 C29 C34 C35 3.4(6) . . . . ?
C29 C30 C31 C32 0.8(7) . . . . ?
C29 C34 C35 C36 133.2(4) . . . . ?
C29 C34 C35 C40 -49.2(6) . . . . ?
C30 C29 C34 C33 -0.3(5) . . . . ?
C30 C29 C34 C35 -176.7(4) . . . . ?
C30 C31 C32 C33 -0.3(8) . . . . ?
C31 C32 C33 C34 -0.5(8) . . . . ?
C32 C33 C34 C29 0.8(7) . . . . ?
C32 C33 C34 C35 177.5(4) . . . . ?
C33 C34 C35 C36 -43.2(5) . . . . ?
C33 C34 C35 C40 134.4(4) . . . . ?
C34 C29 C30 C31 -0.5(6) . . . . ?
C34 C35 C36 C37 176.6(4) . . . . ?
C34 C35 C40 S4 3.5(5) . . . . ?
C34 C35 C40 C39 -175.1(4) . . . . ?
C35 C36 C37 C38 -1.1(7) . . . . ?
C36 C35 C40 S4 -178.8(3) . . . . ?
C36 C35 C40 C39 2.5(6) . . . . ?
C36 C37 C38 C39 2.1(8) . . . . ?
C37 C38 C39 C40 -0.8(7) . . . . ?
C38 C39 C40 S4 179.7(3) . . . . ?
C38 C39 C40 C35 -1.6(7) . . . . ?
C40 S4 C27 C26 116.7(3) . . . . ?
C40 S4 C27 C28 -64.9(3) . . . . ?
C40 C35 C36 C37 -1.2(6) . . . . ?

loop_
_twin_individual_id
_twin_individual_mass_fraction_refined
_oxdiff_twin_reflns_isolated
_oxdiff_twin_reflns_overlapped
_twin_individual_twin_lattice_type
_twin_individual_twin_matrix_11
_twin_individual_twin_matrix_12
_twin_individual_twin_matrix_13
_twin_individual_twin_matrix_21
_twin_individual_twin_matrix_22
_twin_individual_twin_matrix_23
_twin_individual_twin_matrix_31
_twin_individual_twin_matrix_32
_twin_individual_twin_matrix_33
1 0.552(2) 9872 3310 ref 1.0000 0.0000 0.0000 0.0000 1.0000 0.0000 0.0000 0.0000 1.0000
2 0.448(2) 9878 3310 nmt -0.9998 0.0003 0.0003 0.5522 1.0000 0.4382 -0.0003 -0.0000 -0.9999
